data_7117181
loop_
_publ_author_name
'Yao Kang'
'Wei-Hui Fang'
'Lei Zhang'
'Jian Zhang'

_publ_section_title
;
 A structure-directing method to prepare semiconductive zeolitic
 cluster-organic frameworks with Cu3I4 building units
;
_journal_name_full Chem.Commun.
_journal_page_first 8994
_journal_paper_doi 10.1039/C5cc02598B
_journal_volume 51
_journal_year 2015
_chemical_formula_sum 'C24 H44 Cu7 I8 N8'
_chemical_formula_weight 1904.65
_chemical_name_systematic
; 
 ? 
;
_space_group_IT_number 148
_symmetry_cell_setting trigonal
_symmetry_space_group_name_Hall '-R 3'
_symmetry_space_group_name_H-M 'R -3 :H'
_atom_sites_solution_hydrogens geom
_atom_sites_solution_primary direct
_atom_sites_solution_secondary difmap
_audit_creation_method SHELXL-97
_audit_update_record
;
2014-12-31 deposited with the CCDC.
2015-04-20 downloaded from the CCDC.
;
_cell_angle_alpha 90.00
_cell_angle_beta 90.00
_cell_angle_gamma 120.00
_cell_formula_units_Z 9
_cell_length_a 25.9051(15)
_cell_length_b 25.9051(15)
_cell_length_c 20.4603(16)
_cell_measurement_reflns_used 1751
_cell_measurement_temperature 293(2)
_cell_measurement_theta_max 25.9390
_cell_measurement_theta_min 2.7000
_cell_volume 11890.9(13)
_computing_structure_refinement 'SHELXL-97 (Sheldrick, 1997)'
_computing_structure_solution 'SHELXS-97 (Sheldrick, 1990)'
_diffrn_ambient_temperature 293(2)
_diffrn_measured_fraction_theta_full 0.990
_diffrn_measured_fraction_theta_max 0.990
_diffrn_measurement_device_type 'Xcalibur, Eos'
_diffrn_radiation_monochromator graphite
_diffrn_radiation_source 'fine-focus sealed tube'
_diffrn_radiation_type MoK\a
_diffrn_radiation_wavelength 0.71073
_diffrn_reflns_av_R_equivalents 0.0479
_diffrn_reflns_av_sigmaI/netI 0.1043
_diffrn_reflns_limit_h_max 21
_diffrn_reflns_limit_h_min -27
_diffrn_reflns_limit_k_max 12
_diffrn_reflns_limit_k_min -30
_diffrn_reflns_limit_l_max 13
_diffrn_reflns_limit_l_min -24
_diffrn_reflns_number 6874
_diffrn_reflns_theta_full 24.99
_diffrn_reflns_theta_max 24.99
_diffrn_reflns_theta_min 2.60
_diffrn_standards_decay_% none
_diffrn_standards_interval_count none
_diffrn_standards_interval_time none
_diffrn_standards_number none
_exptl_absorpt_coefficient_mu 7.460
_exptl_absorpt_correction_T_max 1.00000
_exptl_absorpt_correction_T_min 0.12460
_exptl_absorpt_correction_type multi-scan
_exptl_absorpt_process_details
;
CrysAlisPro, Agilent Technologies,
Version 1.171.36.28 (release 01-02-2013 CrysAlis171 .NET)
(compiled Feb  1 2013,16:14:44)
Empirical absorption correction using spherical harmonics,
 implemented in SCALE3 ABSPACK scaling algorithm.
;
_exptl_crystal_colour yellow
_exptl_crystal_density_diffrn 2.394
_exptl_crystal_density_method 'not measured'
_exptl_crystal_description block
_exptl_crystal_F_000 7839
_exptl_crystal_size_max 0.32
_exptl_crystal_size_mid 0.21
_exptl_crystal_size_min 0.12
_platon_squeeze_details ' ?'
_refine_diff_density_max 1.968
_refine_diff_density_min -1.043
_refine_diff_density_rms 0.267
_refine_ls_extinction_method none
_refine_ls_goodness_of_fit_ref 1.016
_refine_ls_hydrogen_treatment mixed
_refine_ls_matrix_type full
_refine_ls_number_parameters 214
_refine_ls_number_reflns 4616
_refine_ls_number_restraints 14
_refine_ls_restrained_S_all 1.017
_refine_ls_R_factor_all 0.1070
_refine_ls_R_factor_gt 0.0631
_refine_ls_shift/su_max 0.000
_refine_ls_shift/su_mean 0.000
_refine_ls_structure_factor_coef Fsqd
_refine_ls_weighting_details 'calc w=1/[\s^2^(Fo^2^)+(0.0674P)^2^+0.0000P] where P=(Fo^2^+2Fc^2^)/3'
_refine_ls_weighting_scheme calc
_refine_ls_wR_factor_gt 0.1478
_refine_ls_wR_factor_ref 0.1676
_reflns_number_gt 2936
_reflns_number_total 4616
_reflns_threshold_expression >2sigma(I)
_cod_data_source_file c5cc02598b2.cif
_cod_data_source_block y33-5
_cod_original_sg_symbol_H-M R-3
_cod_database_code 7117181

loop_
_symmetry_equiv_pos_as_xyz
'x, y, z'
'-y, x-y, z'
'-x+y, -x, z'
'x+2/3, y+1/3, z+1/3'
'-y+2/3, x-y+1/3, z+1/3'
'-x+y+2/3, -x+1/3, z+1/3'
'x+1/3, y+2/3, z+2/3'
'-y+1/3, x-y+2/3, z+2/3'
'-x+y+1/3, -x+2/3, z+2/3'
'-x, -y, -z'
'y, -x+y, -z'
'x-y, x, -z'
'-x+2/3, -y+1/3, -z+1/3'
'y+2/3, -x+y+1/3, -z+1/3'
'x-y+2/3, x+1/3, -z+1/3'
'-x+1/3, -y+2/3, -z+2/3'
'y+1/3, -x+y+2/3, -z+2/3'
'x-y+1/3, x+2/3, -z+2/3'

loop_
_atom_site_label
_atom_site_type_symbol
_atom_site_fract_x
_atom_site_fract_y
_atom_site_fract_z
_atom_site_U_iso_or_equiv
_atom_site_adp_type
_atom_site_occupancy
_atom_site_symmetry_multiplicity
_atom_site_calc_flag
_atom_site_refinement_flags
_atom_site_disorder_assembly
_atom_site_disorder_group
Cu1 Cu 0.01751(9) 0.39113(9) 0.41815(9) 0.0516(5) Uani 1 1 d . . .
Cu2 Cu -0.04557(8) 0.26587(8) 0.41165(9) 0.0503(5) Uani 1 1 d . . .
Cu3 Cu 0.01120(8) 0.34140(9) 0.19442(9) 0.0510(5) Uani 1 1 d . . .
Cu4 Cu 0.0000 0.5000 1.0000 0.0398(6) Uani 1 2 d S . .
I1 I 0.03851(4) 0.33048(4) 0.32382(4) 0.0348(3) Uani 1 1 d . . .
I2 I -0.00018(5) 0.22443(5) 0.49807(4) 0.0446(3) Uani 1 1 d . . .
I3 I -0.08947(5) 0.33911(5) 0.17750(5) 0.0473(3) Uani 1 1 d . . .
I4 I -0.09296(4) 0.32682(5) 0.46815(5) 0.0466(3) Uani 1 1 d . . .
C1 C -0.1269(8) 0.2126(8) 0.3001(8) 0.089(7) Uani 1 1 d . . .
H1A H -0.1403 0.2405 0.3078 0.106 Uiso 1 1 d R . .
H1B H -0.0899 0.2329 0.2765 0.106 Uiso 1 1 d R . .
C2 C -0.1723(9) 0.1639(8) 0.2592(8) 0.095(8) Uani 1 1 d . . .
H2A H -0.1528 0.1579 0.2225 0.114 Uiso 1 1 d R . .
H2B H -0.2007 0.1742 0.2428 0.114 Uiso 1 1 d R . .
C3 C -0.1013(9) 0.1481(9) 0.3471(12) 0.120(9) Uani 1 1 d . . .
H3A H -0.0671 0.1636 0.3190 0.144 Uiso 1 1 d R . .
H3B H -0.0921 0.1350 0.3871 0.144 Uiso 1 1 d R . .
C4 C -0.1563(10) 0.0965(9) 0.3135(11) 0.112(8) Uani 1 1 d . . .
H4A H -0.1736 0.0627 0.3424 0.134 Uiso 1 1 d R . .
H4B H -0.1434 0.0853 0.2746 0.134 Uiso 1 1 d R . .
C5 C -0.1704(8) 0.1655(8) 0.3983(8) 0.072(6) Uani 1 1 d . . .
H5A H -0.1649 0.1454 0.4347 0.086 Uiso 1 1 d R . .
H5B H -0.1795 0.1947 0.4152 0.086 Uiso 1 1 d R . .
C6 C -0.2213(7) 0.1211(8) 0.3569(8) 0.069(6) Uani 1 1 d . . .
H6A H -0.2485 0.1354 0.3493 0.083 Uiso 1 1 d R . .
H6B H -0.2423 0.0839 0.3799 0.083 Uiso 1 1 d R . .
C7 C 0.1206(6) 0.5609(10) 0.9545(9) 0.098(7) Uani 1 1 d DU . .
H0A H 0.1202 0.5279 0.9557 0.117 Uiso 1 1 d R . .
C8 C 0.1707(6) 0.5827(7) 0.9108(8) 0.058(5) Uani 1 1 d . . .
H8A H 0.1671 0.6093 0.8810 0.070 Uiso 1 1 d R . .
H8B H 0.1689 0.5504 0.8858 0.070 Uiso 1 1 d R . .
C9 C 0.2299(8) 0.6149(14) 0.9447(13) 0.167(15) Uani 1 1 d . . .
H0C H 0.2464 0.6513 0.9335 0.200 Uiso 1 1 d R . .
H0D H 0.2507 0.6011 0.9284 0.200 Uiso 1 1 d R . .
C10 C 0.2343(16) 0.6148(17) 1.0128(17) 0.198(16) Uani 1 1 d U . .
H0E H 0.2583 0.6503 1.0248 0.237 Uiso 1 1 d R . .
H0F H 0.2512 0.5946 1.0208 0.237 Uiso 1 1 d R . .
C11 C 0.1811(7) 0.5890(9) 1.0535(8) 0.070(6) Uani 1 1 d . . .
H11A H 0.1842 0.6200 1.0818 0.084 Uiso 1 1 d R . .
H11B H 0.1817 0.5590 1.0805 0.084 Uiso 1 1 d R . .
C12 C 0.1254(6) 0.5597(11) 1.0186(8) 0.111(9) Uani 1 1 d D . .
H0B H 0.1262 0.5928 1.0172 0.133 Uiso 1 1 d R . .
N1 N -0.1157(5) 0.1952(5) 0.3614(6) 0.044(3) Uani 1 1 d . . .
N2 N -0.2022(5) 0.1106(5) 0.2957(5) 0.038(3) Uani 1 1 d . . .
N3 N 0.0595(5) 0.5285(5) 0.9254(5) 0.044(3) Uani 1 1 d D . .
N4 N 0.0714(5) 0.5367(5) 1.0598(6) 0.047(3) Uani 1 1 d D . .

loop_
_atom_site_aniso_label
_atom_site_aniso_U_11
_atom_site_aniso_U_22
_atom_site_aniso_U_33
_atom_site_aniso_U_23
_atom_site_aniso_U_13
_atom_site_aniso_U_12
Cu1 0.0642(14) 0.0523(13) 0.0415(11) 0.0061(9) -0.0014(10) 0.0315(11)
Cu2 0.0456(12) 0.0501(12) 0.0392(10) -0.0010(9) -0.0048(9) 0.0120(10)
Cu3 0.0477(12) 0.0551(13) 0.0482(11) -0.0045(9) 0.0003(9) 0.0242(10)
Cu4 0.0280(14) 0.0428(15) 0.0416(14) 0.0011(12) 0.0009(11) 0.0126(12)
I1 0.0365(6) 0.0387(6) 0.0306(5) 0.0021(4) 0.0022(4) 0.0198(5)
I2 0.0540(7) 0.0493(6) 0.0352(5) 0.0019(4) 0.0030(5) 0.0294(5)
I3 0.0515(7) 0.0584(7) 0.0396(6) -0.0023(5) -0.0006(5) 0.0331(6)
I4 0.0430(6) 0.0495(7) 0.0482(6) 0.0023(5) 0.0005(5) 0.0238(5)
C1 0.081(15) 0.086(15) 0.051(11) 0.005(11) -0.035(10) 0.006(12)
C2 0.116(17) 0.060(13) 0.057(11) 0.026(10) -0.047(12) 0.004(12)
C3 0.093(17) 0.104(18) 0.17(2) -0.101(18) -0.088(16) 0.054(15)
C4 0.13(2) 0.077(15) 0.124(19) -0.057(14) -0.075(16) 0.044(15)
C5 0.073(13) 0.063(12) 0.051(10) -0.023(9) -0.009(10) 0.013(10)
C6 0.053(11) 0.063(12) 0.055(10) -0.028(9) 0.021(9) 0.002(9)
C7 0.074(10) 0.115(11) 0.081(9) -0.006(8) 0.007(8) 0.030(8)
C8 0.037(10) 0.058(11) 0.070(11) 0.013(9) 0.024(9) 0.016(9)
C9 0.021(12) 0.24(4) 0.15(2) 0.03(2) 0.021(14) 0.002(16)
C10 0.189(18) 0.207(18) 0.193(17) 0.002(10) -0.002(10) 0.095(11)
C11 0.030(9) 0.102(15) 0.075(12) -0.001(11) -0.001(9) 0.031(10)
C12 0.039(12) 0.17(3) 0.071(13) 0.011(15) -0.006(11) 0.016(14)
N1 0.032(7) 0.039(7) 0.041(7) 0.002(6) 0.002(6) 0.003(6)
N2 0.033(7) 0.038(7) 0.031(6) -0.001(5) -0.001(5) 0.010(6)
N3 0.041(7) 0.054(8) 0.035(6) 0.001(6) -0.006(6) 0.022(7)
N4 0.031(7) 0.045(8) 0.051(7) 0.005(6) -0.017(6) 0.008(6)

loop_
_atom_type_symbol
_atom_type_description
_atom_type_scat_dispersion_real
_atom_type_scat_dispersion_imag
_atom_type_scat_source
C C 0.0033 0.0016 'International Tables Vol C Tables 4.2.6.8 and 6.1.1.4'
H H 0.0000 0.0000 'International Tables Vol C Tables 4.2.6.8 and 6.1.1.4'
N N 0.0061 0.0033 'International Tables Vol C Tables 4.2.6.8 and 6.1.1.4'
Cu Cu 0.3201 1.2651 'International Tables Vol C Tables 4.2.6.8 and 6.1.1.4'
I I -0.4742 1.8119 'International Tables Vol C Tables 4.2.6.8 and 6.1.1.4'

loop_
_geom_angle_atom_site_label_1
_geom_angle_atom_site_label_2
_geom_angle_atom_site_label_3
_geom_angle
_geom_angle_site_symmetry_1
_geom_angle_site_symmetry_3
N2 Cu1 I3 112.3(3) 18 6_455
N2 Cu1 I4 106.4(3) 18 .
I3 Cu1 I4 109.66(7) 6_455 .
N2 Cu1 I1 105.7(3) 18 .
I3 Cu1 I1 110.87(8) 6_455 .
I4 Cu1 I1 111.80(8) . .
N2 Cu1 Cu3 150.6(3) 18 6_455
I3 Cu1 Cu3 58.32(6) 6_455 6_455
I4 Cu1 Cu3 59.10(6) . 6_455
I1 Cu1 Cu3 103.55(8) . 6_455
N2 Cu1 Cu2 139.5(3) 18 .
I3 Cu1 Cu2 108.18(8) 6_455 .
I4 Cu1 Cu2 58.63(6) . .
I1 Cu1 Cu2 57.78(6) . .
Cu3 Cu1 Cu2 58.44(7) 6_455 .
N1 Cu2 I2 110.1(4) . .
N1 Cu2 I1 107.2(3) . .
I2 Cu2 I1 108.49(8) . .
N1 Cu2 I4 105.8(4) . .
I2 Cu2 I4 112.20(7) . .
I1 Cu2 I4 112.89(7) . .
N1 Cu2 Cu3 147.2(3) . 6_455
I2 Cu2 Cu3 59.18(6) . 6_455
I1 Cu2 Cu3 105.54(8) . 6_455
I4 Cu2 Cu3 59.43(6) . 6_455
N1 Cu2 Cu1 141.3(4) . .
I2 Cu2 Cu1 108.57(7) . .
I1 Cu2 Cu1 59.17(6) . .
I4 Cu2 Cu1 58.42(6) . .
Cu3 Cu2 Cu1 59.58(7) 6_455 .
I3 Cu3 I2 116.54(8) . 8_554
I3 Cu3 I4 109.34(7) . 8_554
I2 Cu3 I4 112.34(7) 8_554 8_554
I3 Cu3 Cu2 110.63(8) . 8_554
I2 Cu3 Cu2 58.82(6) 8_554 8_554
I4 Cu3 Cu2 59.94(6) 8_554 8_554
I3 Cu3 Cu1 57.66(6) . 8_554
I2 Cu3 Cu1 110.25(8) 8_554 8_554
I4 Cu3 Cu1 59.39(6) 8_554 8_554
Cu2 Cu3 Cu1 61.98(7) 8_554 8_554
I3 Cu3 I1 115.21(7) . .
I2 Cu3 I1 98.73(7) 8_554 .
I4 Cu3 I1 103.69(7) 8_554 .
Cu2 Cu3 I1 134.15(8) 8_554 .
Cu1 Cu3 I1 150.20(9) 8_554 .
N4 Cu4 N4 180.0(5) . 10_567
N4 Cu4 N3 93.8(4) . 10_567
N4 Cu4 N3 86.2(4) 10_567 10_567
N4 Cu4 N3 86.2(4) . .
N4 Cu4 N3 93.8(4) 10_567 .
N3 Cu4 N3 180.000(3) 10_567 .
Cu2 I1 Cu1 63.05(6) . .
Cu2 I1 Cu3 122.22(6) . .
Cu1 I1 Cu3 118.83(6) . .
Cu2 I2 Cu3 62.00(6) . 6_455
Cu1 I3 Cu3 64.02(6) 8_554 .
Cu3 I4 Cu1 61.51(6) 6_455 .
Cu3 I4 Cu2 60.62(6) 6_455 .
Cu1 I4 Cu2 62.95(6) . .
N1 C1 C2 115.7(15) . .
N2 C2 C1 110.4(13) . .
N1 C3 C4 107.6(16) . .
N2 C4 C3 114.1(16) . .
N1 C5 C6 111.3(13) . .
N2 C6 C5 112.9(13) . .
C12 C7 C8 123.3(14) . .
C12 C7 N3 118.0(16) . .
C8 C7 N3 117.8(15) . .
C7 C8 C9 113.6(16) . .
C10 C9 C8 121(2) . .
C9 C10 C11 121(3) . .
C12 C11 C10 115.4(19) . .
C7 C12 C11 124.2(14) . .
C7 C12 N4 119.5(15) . .
C11 C12 N4 115.3(14) . .
C1 N1 C5 109.4(14) . .
C1 N1 C3 105.4(15) . .
C5 N1 C3 104.5(15) . .
C1 N1 Cu2 112.7(10) . .
C5 N1 Cu2 113.6(9) . .
C3 N1 Cu2 110.7(10) . .
C2 N2 C6 110.6(14) . .
C2 N2 C4 105.1(15) . .
C6 N2 C4 103.5(14) . .
C2 N2 Cu1 115.0(9) . 17_445
C6 N2 Cu1 108.7(9) . 17_445
C4 N2 Cu1 113.3(10) . 17_445
C7 N3 Cu4 107.6(10) . .
C12 N4 Cu4 107.7(10) . .

loop_
_geom_bond_atom_site_label_1
_geom_bond_atom_site_label_2
_geom_bond_distance
_geom_bond_site_symmetry_2
Cu1 N2 2.097(11) 18
Cu1 I3 2.583(2) 6_455
Cu1 I4 2.691(2) .
Cu1 I1 2.710(2) .
Cu1 Cu3 2.748(3) 6_455
Cu1 Cu2 2.814(3) .
Cu2 N1 2.094(11) .
Cu2 I2 2.631(2) .
Cu2 I1 2.670(2) .
Cu2 I4 2.697(2) .
Cu2 Cu3 2.716(3) 6_455
Cu3 I3 2.602(2) .
Cu3 I2 2.641(2) 8_554
Cu3 I4 2.683(2) 8_554
Cu3 Cu2 2.716(3) 8_554
Cu3 Cu1 2.748(3) 8_554
Cu3 I1 2.791(2) .
Cu4 N4 2.015(10) .
Cu4 N4 2.015(10) 10_567
Cu4 N3 2.028(11) 10_567
Cu4 N3 2.028(11) .
I2 Cu3 2.641(2) 6_455
I3 Cu1 2.583(2) 8_554
I4 Cu3 2.683(2) 6_455
C1 N1 1.410(18) .
C1 C2 1.48(2) .
C2 N2 1.413(18) .
C3 N1 1.47(2) .
C3 C4 1.54(2) .
C4 N2 1.46(2) .
C5 N1 1.443(19) .
C5 C6 1.50(2) .
C6 N2 1.420(17) .
C7 C12 1.32(2) .
C7 C8 1.44(2) .
C7 N3 1.495(9) .
C8 C9 1.50(3) .
C9 C10 1.40(3) .
C10 C11 1.45(3) .
C11 C12 1.44(2) .
C12 N4 1.480(9) .
N2 Cu1 2.097(11) 17_445

loop_
_platon_squeeze_void_nr
_platon_squeeze_void_average_x
_platon_squeeze_void_average_y
_platon_squeeze_void_average_z
_platon_squeeze_void_volume
_platon_squeeze_void_count_electrons
1 0.000 0.000 0.000 690.2 -8.3
2 0.333 0.667 0.167 152.0 3.8
3 0.667 0.333 0.333 700.7 -10.4
4 0.000 0.000 0.500 150.5 3.9
5 0.333 0.667 0.667 700.6 -10.6
6 0.667 0.333 0.833 151.9 3.9
